data_7232109
loop_
_publ_author_name
'Dhami, Jaya K.'
'Idzorek, Kiersten M.'
'Johnson, Ryan B.'
'Van Auken, Kaitlyn S.'
'Ojala, William H.'

_publ_section_title
;
 Intramolecular geometry and intermolecular interactions of the CNO group
 of crystalline benzonitrile oxides: a comparison with phenyl cyanates,
 phenyl isocyanates, and phenyl azides
;
_journal_issue 5
_journal_name_full CrystEngComm
_journal_page_first 908
_journal_paper_doi 10.1039/C8CE02008F
_journal_volume 21
_journal_year 2019
_chemical_formula_sum 'C7 H4 Br N O'
_chemical_formula_weight 198.02
_chemical_melting_point 374(3)
_chemical_name_common '3-bromobenzonitrile oxide'
_chemical_name_systematic 3-bromobenzonitrile-N-oxide
_space_group_crystal_system monoclinic
_space_group_IT_number 15
_space_group_name_Hall '-C 2yc'
_space_group_name_H-M_alt 'C 1 2/c 1'
_symmetry_space_group_name_Hall '-C 2yc'
_symmetry_space_group_name_H-M 'C 1 2/c 1'
_atom_sites_solution_hydrogens geom
_audit_creation_method SHELXL-2014/7
_audit_update_record
;
2018-11-19 deposited with the CCDC.
2018-12-27 downloaded from the CCDC.
;
_cell_angle_alpha 90
_cell_angle_beta 106.068(6)
_cell_angle_gamma 90
_cell_formula_units_Z 8
_cell_length_a 25.671(15)
_cell_length_b 3.903(2)
_cell_length_c 14.123(8)
_cell_measurement_reflns_used 2294
_cell_measurement_temperature 173(2)
_cell_measurement_theta_max 26.18
_cell_measurement_theta_min 3.00
_cell_volume 1359.8(13)
_computing_cell_refinement 'Bruker SAINT'
_computing_data_collection 'Bruker APEX2'
_computing_data_reduction 'Bruker SAINT'
_computing_molecular_graphics 'PLATON (Spek, 2009) Mercury (Allen et al, 2004)'
_computing_publication_material 'Bruker SHELXTL enCIFer (Allen et al, 2004)'
_computing_structure_refinement 'SHELXL-2014/7 (Sheldrick, 2014)'
_computing_structure_solution 'SHELXT-2014/4 (Sheldrick, 2014)'
_diffrn_ambient_temperature 173(2)
_diffrn_measured_fraction_theta_full 0.999
_diffrn_measured_fraction_theta_max 0.995
_diffrn_measurement_device_type 'Bruker APEX-II CCD'
_diffrn_measurement_method '\f and \w scans'
_diffrn_radiation_type MoK\a
_diffrn_radiation_wavelength 0.71073
_diffrn_reflns_av_R_equivalents 0.0767
_diffrn_reflns_av_unetI/netI 0.0707
_diffrn_reflns_Laue_measured_fraction_full 0.999
_diffrn_reflns_Laue_measured_fraction_max 0.995
_diffrn_reflns_limit_h_max 32
_diffrn_reflns_limit_h_min -31
_diffrn_reflns_limit_k_max 4
_diffrn_reflns_limit_k_min -4
_diffrn_reflns_limit_l_max 17
_diffrn_reflns_limit_l_min -17
_diffrn_reflns_number 5423
_diffrn_reflns_point_group_measured_fraction_full 0.999
_diffrn_reflns_point_group_measured_fraction_max 0.995
_diffrn_reflns_theta_full 25.242
_diffrn_reflns_theta_max 26.333
_diffrn_reflns_theta_min 1.651
_diffrn_source 'sealed tube'
_exptl_absorpt_coefficient_mu 5.962
_exptl_absorpt_correction_T_max 0.7455
_exptl_absorpt_correction_T_min 0.4301
_exptl_absorpt_correction_type multi-scan
_exptl_absorpt_process_details 'SADABS 2012/1 (Sheldrick, 2012)'
_exptl_crystal_colour colourless
_exptl_crystal_density_diffrn 1.934
_exptl_crystal_description needle
_exptl_crystal_F_000 768
_exptl_crystal_recrystallization_method 'Re-crystallisation from solvent: diethyl ether'
_exptl_crystal_size_max 0.500
_exptl_crystal_size_mid 0.140
_exptl_crystal_size_min 0.030
_exptl_transmission_factor_max 0.7455
_exptl_transmission_factor_min 0.4301
_refine_diff_density_max 0.726
_refine_diff_density_min -0.943
_refine_diff_density_rms 0.119
_refine_ls_extinction_method none
_refine_ls_goodness_of_fit_ref 1.040
_refine_ls_hydrogen_treatment constr
_refine_ls_matrix_type full
_refine_ls_number_parameters 91
_refine_ls_number_reflns 1379
_refine_ls_number_restraints 0
_refine_ls_restrained_S_all 1.040
_refine_ls_R_factor_all 0.0693
_refine_ls_R_factor_gt 0.0434
_refine_ls_shift/su_max 0.000
_refine_ls_shift/su_mean 0.000
_refine_ls_structure_factor_coef Fsqd
_refine_ls_weighting_details 'w=1/[\s^2^(Fo^2^)+(0.0508P)^2^] where P=(Fo^2^+2Fc^2^)/3'
_refine_ls_weighting_scheme calc
_refine_ls_wR_factor_gt 0.0989
_refine_ls_wR_factor_ref 0.1102
_reflns_Friedel_coverage 0.000
_reflns_number_gt 980
_reflns_number_total 1379
_reflns_threshold_expression 'I > 2\s(I)'
_cod_data_source_file c8ce02008f2.cif
_cod_data_source_block 15150a
_cod_depositor_comments
;
The following automatic conversions were performed:

'_chemical_melting_point' value '372-377 K' was changed to '374(3)' -
the average value was taken and precision was estimated.

Automatic conversion script
Id: cif_fix_values 4973 2017-02-22 13:04:09Z antanas 

 Adding full bibliography for 7232108--7232111.cif.
;
_cod_original_cell_volume 1359.9(14)
_cod_database_code 7232109
_shelx_shelxl_version_number 2014/7
_shelx_space_group_comment
;
The symmetry employed for this shelxl refinement is uniquely defined
by the following loop, which should always be used as a source of
symmetry information in preference to the above space-group names.
They are only intended as comments.
;
_shelx_estimated_absorpt_t_min 0.154
_shelx_estimated_absorpt_t_max 0.841

loop_
_space_group_symop_operation_xyz
'x, y, z'
'-x, y, -z+1/2'
'x+1/2, y+1/2, z'
'-x+1/2, y+1/2, -z+1/2'
'-x, -y, -z'
'x, -y, z-1/2'
'-x+1/2, -y+1/2, -z'
'x+1/2, -y+1/2, z-1/2'

loop_
_atom_site_label
_atom_site_type_symbol
_atom_site_fract_x
_atom_site_fract_y
_atom_site_fract_z
_atom_site_U_iso_or_equiv
_atom_site_adp_type
_atom_site_occupancy
_atom_site_site_symmetry_order
_atom_site_calc_flag
_atom_site_refinement_flags_posn
_atom_site_refinement_flags_adp
Br1 Br 0.29862(2) 0.18826(14) 0.11199(4) 0.0436(2) Uani 1 1 d . .
C1 C 0.41638(19) 0.5683(13) 0.3458(4) 0.0375(12) Uani 1 1 d . .
C2 C 0.38723(19) 0.4818(13) 0.2520(4) 0.0356(11) Uani 1 1 d . .
H2 H 0.4004 0.5350 0.1971 0.043 Uiso 1 1 calc R U
C3 C 0.3389(2) 0.3176(12) 0.2393(4) 0.0338(11) Uani 1 1 d . .
C4 C 0.3193(2) 0.2356(12) 0.3176(4) 0.0390(13) Uani 1 1 d . .
H4 H 0.2859 0.1169 0.3076 0.047 Uiso 1 1 calc R U
C5 C 0.3489(2) 0.3286(14) 0.4102(4) 0.0459(14) Uani 1 1 d . .
H5 H 0.3356 0.2759 0.4648 0.055 Uiso 1 1 calc R U
C6 C 0.3968(2) 0.4937(15) 0.4255(4) 0.0442(13) Uani 1 1 d . .
H6 H 0.4167 0.5581 0.4902 0.053 Uiso 1 1 calc R U
C7 C 0.4659(2) 0.7456(13) 0.3593(4) 0.0441(13) Uani 1 1 d . .
N1 N 0.50580(18) 0.8825(11) 0.3666(3) 0.0414(11) Uani 1 1 d . .
O1 O 0.54879(14) 1.0278(11) 0.3740(3) 0.0560(11) Uani 1 1 d . .

loop_
_atom_site_aniso_label
_atom_site_aniso_U_11
_atom_site_aniso_U_22
_atom_site_aniso_U_33
_atom_site_aniso_U_23
_atom_site_aniso_U_13
_atom_site_aniso_U_12
Br1 0.0457(3) 0.0429(4) 0.0383(4) -0.0057(2) 0.0050(2) -0.0012(2)
C1 0.034(3) 0.030(3) 0.048(3) 0.001(2) 0.011(2) 0.005(2)
C2 0.039(3) 0.031(3) 0.040(3) 0.001(2) 0.016(2) 0.004(2)
C3 0.039(3) 0.025(2) 0.037(3) 0.001(2) 0.010(2) 0.003(2)
C4 0.044(3) 0.035(3) 0.043(3) 0.000(2) 0.022(3) -0.001(2)
C5 0.065(4) 0.042(3) 0.040(3) 0.005(2) 0.028(3) 0.003(3)
C6 0.055(4) 0.043(3) 0.031(3) 0.001(2) 0.005(3) 0.007(3)
C7 0.044(3) 0.041(4) 0.044(3) 0.002(2) 0.006(3) 0.008(2)
N1 0.036(3) 0.045(3) 0.039(3) -0.003(2) 0.005(2) -0.002(2)
O1 0.046(2) 0.064(3) 0.056(3) -0.010(2) 0.011(2) -0.017(2)

loop_
_atom_type_symbol
_atom_type_description
_atom_type_scat_dispersion_real
_atom_type_scat_dispersion_imag
_atom_type_scat_source
C C 0.0033 0.0016 'International Tables Vol C Tables 4.2.6.8 and 6.1.1.4'
H H 0.0000 0.0000 'International Tables Vol C Tables 4.2.6.8 and 6.1.1.4'
N N 0.0061 0.0033 'International Tables Vol C Tables 4.2.6.8 and 6.1.1.4'
O O 0.0106 0.0060 'International Tables Vol C Tables 4.2.6.8 and 6.1.1.4'
Br Br -0.2901 2.4595 'International Tables Vol C Tables 4.2.6.8 and 6.1.1.4'

loop_
_geom_angle_atom_site_label_1
_geom_angle_atom_site_label_2
_geom_angle_atom_site_label_3
_geom_angle
C2 C1 C6 120.6(5)
C2 C1 C7 118.7(5)
C6 C1 C7 120.6(5)
C3 C2 C1 118.4(4)
C3 C2 H2 120.8
C1 C2 H2 120.8
C2 C3 C4 121.8(5)
C2 C3 Br1 119.5(4)
C4 C3 Br1 118.7(4)
C5 C4 C3 118.5(5)
C5 C4 H4 120.7
C3 C4 H4 120.7
C6 C5 C4 121.4(5)
C6 C5 H5 119.3
C4 C5 H5 119.3
C5 C6 C1 119.3(5)
C5 C6 H6 120.4
C1 C6 H6 120.4
N1 C7 C1 177.2(6)
C7 N1 O1 179.5(6)

loop_
_geom_bond_atom_site_label_1
_geom_bond_atom_site_label_2
_geom_bond_distance
Br1 C3 1.878(5)
C1 C2 1.372(7)
C1 C6 1.385(7)
C1 C7 1.413(8)
C2 C3 1.363(7)
C2 H2 0.95
C3 C4 1.373(7)
C4 C5 1.367(8)
C4 H4 0.95
C5 C6 1.350(8)
C5 H5 0.95
C6 H6 0.95
C7 N1 1.134(7)
N1 O1 1.219(5)

loop_
_geom_torsion_atom_site_label_1
_geom_torsion_atom_site_label_2
_geom_torsion_atom_site_label_3
_geom_torsion_atom_site_label_4
_geom_torsion
C7 C1 C2 C3 -178.6(5)
C1 C2 C3 Br1 -178.9(4)
Br1 C3 C4 C5 179.7(4)
C7 C1 C6 C5 179.0(5)
